data_4118124
loop_
_publ_author_name
'Kohsuke Aikawa'
'Tatsuya Okamoto'
'Koichi Mikami'

_publ_contact_author_address
;
O-okayama, Meguro-ku, Tokyo 152-8552 (Japan)
;
_publ_contact_author_email aikawa.k.aa@m.titech.ac.jp
_publ_contact_author_fax (+81)3-5734-2776
_publ_contact_author_name 'Kohsuke Aikawa'
_publ_contact_author_phone (+81)3-5734-2776
_publ_section_title
;
 Copper(I)-Catalyzed Asymmetric Desymmetrization: Synthesis of
 Five-Membered-Ring Compounds Containing All-Carbon Quaternary
 Stereocenters
;
_journal_name_full 'Journal of the American Chemical Society'
_journal_page_first 10329
_journal_page_last 10332
_journal_paper_doi 10.1021/ja3032345
_journal_volume 134
_journal_year 2012
_chemical_absolute_configuration ad
_chemical_formula_sum 'C23 H25 Br O4'
_chemical_formula_weight 445.34
_chemical_name_common
;
(2S,4R,5S)-2-((benzyloxy)methyl)-4-((S)-(4-bromophenyl)
(hydroxy)methyl)-5-ethyl-2-methylcyclopentane-1,3-dione 
;
_space_group_IT_number 4
_symmetry_cell_setting monoclinic
_symmetry_space_group_name_Hall 'P 2yb'
_symmetry_space_group_name_H-M 'P 1 21 1'
_atom_sites_solution_hydrogens geom
_atom_sites_solution_primary direct
_atom_sites_solution_secondary difmap
_audit_creation_method SHELXL-97
_cell_angle_alpha 90.00
_cell_angle_beta 104.7050(10)
_cell_angle_gamma 90.00
_cell_formula_units_Z 2
_cell_length_a 12.1259(13)
_cell_length_b 6.5546(7)
_cell_length_c 13.8267(15)
_cell_measurement_reflns_used 1914
_cell_measurement_temperature 93
_cell_measurement_theta_max 26.52
_cell_measurement_theta_min 2.58
_cell_volume 1063.0(2)
_computing_cell_refinement 'Bruker APEX2 (Bruker AXS, 2010)'
_computing_data_collection 'Bruker APEX2 (Bruker AXS, 2010)'
_computing_data_reduction 'Bruker SAINT (Bruker AXS, 2004)'
_computing_molecular_graphics 'Brukre SHELXTL (Bruker AXS,2008)'
_computing_publication_material 'Bruker XCIF (Bruker AXS, 2008)'
_computing_structure_refinement 'SHELXL-97 (Sheldrick, 1997)'
_computing_structure_solution 'SHELXS-97 (Sheldrick, 1997)'
_diffrn_ambient_temperature 93
_diffrn_detector_area_resol_mean 8.333
_diffrn_measured_fraction_theta_full 0.993
_diffrn_measured_fraction_theta_max 0.993
_diffrn_measurement_device_type 'Bruker APEXII CCD area detector'
_diffrn_measurement_method 'phi and omega scans'
_diffrn_radiation_monochromator 'Bruker Helios multilayer confocal mirror'
_diffrn_radiation_source 'Bruker TXS fine-focus rotating anode'
_diffrn_radiation_type MoK\a
_diffrn_radiation_wavelength 0.71073
_diffrn_reflns_av_R_equivalents 0.0000
_diffrn_reflns_av_sigmaI/netI 0.0647
_diffrn_reflns_limit_h_max 15
_diffrn_reflns_limit_h_min -15
_diffrn_reflns_limit_k_max 8
_diffrn_reflns_limit_k_min 0
_diffrn_reflns_limit_l_max 18
_diffrn_reflns_limit_l_min 0
_diffrn_reflns_number 2663
_diffrn_reflns_theta_full 27.60
_diffrn_reflns_theta_max 27.60
_diffrn_reflns_theta_min 1.52
_exptl_absorpt_coefficient_mu 1.959
_exptl_absorpt_correction_T_max 0.8590
_exptl_absorpt_correction_T_min 0.4409
_exptl_absorpt_correction_type empirical
_exptl_absorpt_process_details
;
SADABS Sheldrick 1996
;
_exptl_crystal_colour colorless
_exptl_crystal_density_diffrn 1.391
_exptl_crystal_description column
_exptl_crystal_F_000 460
_exptl_crystal_size_max 0.50
_exptl_crystal_size_mid 0.11
_exptl_crystal_size_min 0.08
_refine_diff_density_max 0.506
_refine_diff_density_min -0.362
_refine_diff_density_rms 0.097
_refine_ls_abs_structure_details 'Flack H D (1983), Acta Cryst. A39, 876-881'
_refine_ls_abs_structure_Flack 0.075(14)
_refine_ls_extinction_coef 0.015(4)
_refine_ls_extinction_expression Fc^*^=kFc[1+0.001xFc^2^\l^3^/sin(2\q)]^-1/4^
_refine_ls_extinction_method SHELXL
_refine_ls_goodness_of_fit_ref 1.093
_refine_ls_hydrogen_treatment constr
_refine_ls_matrix_type full
_refine_ls_number_parameters 255
_refine_ls_number_reflns 2663
_refine_ls_number_restraints 1
_refine_ls_restrained_S_all 1.092
_refine_ls_R_factor_all 0.0387
_refine_ls_R_factor_gt 0.0335
_refine_ls_shift/su_max 0.000
_refine_ls_shift/su_mean 0.000
_refine_ls_structure_factor_coef Fsqd
_refine_ls_weighting_details 'calc w=1/[\s^2^(Fo^2^)+(0.0500P)^2^+0.0000P] where P=(Fo^2^+2Fc^2^)/3'
_refine_ls_weighting_scheme calc
_refine_ls_wR_factor_gt 0.0810
_refine_ls_wR_factor_ref 0.1008
_reflns_number_gt 2448
_reflns_number_total 2663
_reflns_threshold_expression >2sigma(I)
_cod_data_source_file ja3032345_si_002.cif
_cod_data_source_block OBn
_cod_original_sg_symbol_H-M 'P 1 21 1 '
_cod_database_code 4118124

loop_
_symmetry_equiv_pos_as_xyz
'x, y, z'
'-x, y+1/2, -z'

loop_
_atom_site_label
_atom_site_type_symbol
_atom_site_fract_x
_atom_site_fract_y
_atom_site_fract_z
_atom_site_U_iso_or_equiv
_atom_site_adp_type
_atom_site_occupancy
_atom_site_symmetry_multiplicity
_atom_site_calc_flag
_atom_site_refinement_flags
Br1 Br 0.83051(4) 0.57061(10) 0.16417(4) 0.02539(16) Uani 1 1 d .
O1 O 0.2557(3) 0.5404(5) 0.0671(3) 0.0192(8) Uani 1 1 d .
H1A H 0.1901 0.5468 0.0766 0.029 Uiso 1 1 calc R
C2 C 0.4915(4) 0.5350(7) 0.1752(3) 0.0147(11) Uani 1 1 d .
H2A H 0.4469 0.4512 0.2066 0.018 Uiso 1 1 calc R
C3 C 0.1310(3) 1.0747(10) 0.2006(3) 0.0142(8) Uani 1 1 d .
C41 C 0.0672(4) 1.0593(10) 0.2820(3) 0.0162(9) Uani 1 1 d .
H41A H 0.0573 1.1962 0.3088 0.019 Uiso 1 1 calc R
H41B H -0.0090 0.9979 0.2550 0.019 Uiso 1 1 calc R
C6 C 0.2168(4) 0.5679(13) 0.6604(3) 0.0262(11) Uani 1 1 d .
H6A H 0.2304 0.5736 0.7311 0.031 Uiso 1 1 calc R
C7 C 0.4393(4) 0.6933(7) 0.1125(4) 0.0146(9) Uani 1 1 d .
O2 O 0.0817(3) 0.7437(6) 0.1260(3) 0.0229(8) Uani 1 1 d .
C9 C 0.2499(4) 1.1673(8) 0.2423(3) 0.0153(9) Uani 1 1 d .
C10 C 0.2291(5) 0.3879(9) 0.5125(4) 0.0268(13) Uani 1 1 d .
H10A H 0.2514 0.2716 0.4810 0.032 Uiso 1 1 calc R
C12 C 0.1761(4) 0.5494(10) 0.4550(4) 0.0208(12) Uani 1 1 d .
H12A H 0.1623 0.5432 0.3843 0.025 Uiso 1 1 calc R
C13 C 0.6713(4) 0.6237(7) 0.1458(3) 0.0181(11) Uani 1 1 d .
C14 C 0.6232(4) 0.7812(8) 0.0836(4) 0.0186(10) Uani 1 1 d .
H14A H 0.6683 0.8643 0.0524 0.022 Uiso 1 1 calc R
C15 C 0.3413(4) 1.0273(7) 0.2219(4) 0.0165(11) Uani 1 1 d .
H15A H 0.3640 1.0859 0.1630 0.020 Uiso 1 1 calc R
C18 C 0.3132(4) 0.7296(8) 0.0945(4) 0.0153(9) Uani 1 1 d .
H18A H 0.2886 0.8272 0.0375 0.018 Uiso 1 1 calc R
O3 O 0.2677(3) 1.3280(6) 0.2844(3) 0.0206(8) Uani 1 1 d .
C20 C 0.2500(4) 0.3940(8) 0.6151(4) 0.0231(12) Uani 1 1 d .
H20A H 0.2861 0.2826 0.6546 0.028 Uiso 1 1 calc R
C21 C 0.5054(4) 0.8162(8) 0.0674(4) 0.0176(10) Uani 1 1 d .
H21A H 0.4706 0.9249 0.0251 0.021 Uiso 1 1 calc R
C23 C 0.6081(4) 0.4985(8) 0.1921(4) 0.0167(10) Uani 1 1 d .
H23A H 0.6434 0.3903 0.2345 0.020 Uiso 1 1 calc R
C24 C 0.1428(4) 0.7216(8) 0.4997(4) 0.0173(10) Uani 1 1 d .
C27 C 0.1651(4) 0.7292(8) 0.6034(4) 0.0228(11) Uani 1 1 d .
H27A H 0.1444 0.8468 0.6349 0.027 Uiso 1 1 calc R
C29 C 0.1550(4) 0.8638(7) 0.1665(4) 0.0153(10) Uani 1 1 d .
C30 C 0.2833(4) 0.8219(8) 0.1875(4) 0.0136(9) Uani 1 1 d .
H30A H 0.3052 0.7222 0.2439 0.016 Uiso 1 1 calc R
O41 O 0.1341(3) 0.9341(5) 0.3580(3) 0.0175(7) Uani 1 1 d .
C42 C 0.0805(5) 0.8926(8) 0.4365(4) 0.0219(11) Uani 1 1 d .
H42A H -0.0001 0.8538 0.4080 0.026 Uiso 1 1 calc R
H42B H 0.0821 1.0161 0.4781 0.026 Uiso 1 1 calc R
C43 C 0.0615(4) 1.2017(9) 0.1118(4) 0.0215(11) Uani 1 1 d .
H43A H -0.0139 1.1399 0.0864 0.032 Uiso 1 1 calc R
H43B H 0.1016 1.2045 0.0586 0.032 Uiso 1 1 calc R
H43C H 0.0528 1.3413 0.1342 0.032 Uiso 1 1 calc R
C51 C 0.4505(4) 1.0215(8) 0.3088(4) 0.0216(12) Uani 1 1 d .
H51A H 0.5113 0.9515 0.2854 0.026 Uiso 1 1 calc R
H51B H 0.4760 1.1633 0.3263 0.026 Uiso 1 1 calc R
C52 C 0.4362(5) 0.9146(10) 0.4026(4) 0.0319(14) Uani 1 1 d .
H52A H 0.5089 0.9163 0.4537 0.048 Uiso 1 1 calc R
H52B H 0.4124 0.7731 0.3866 0.048 Uiso 1 1 calc R
H52C H 0.3782 0.9856 0.4280 0.048 Uiso 1 1 calc R

loop_
_atom_site_aniso_label
_atom_site_aniso_U_11
_atom_site_aniso_U_22
_atom_site_aniso_U_33
_atom_site_aniso_U_23
_atom_site_aniso_U_13
_atom_site_aniso_U_12
Br1 0.0129(2) 0.0398(3) 0.0240(2) 0.0021(3) 0.00573(17) 0.0030(3)
O1 0.0118(14) 0.020(2) 0.0276(17) -0.0092(16) 0.0091(13) -0.0054(14)
C2 0.014(2) 0.018(3) 0.014(2) -0.0013(19) 0.0068(18) -0.0012(17)
C3 0.0136(17) 0.0144(19) 0.0151(18) 0.003(3) 0.0048(15) 0.003(3)
C41 0.0168(19) 0.019(2) 0.0147(19) -0.001(3) 0.0075(16) 0.005(2)
C6 0.019(2) 0.042(3) 0.016(2) 0.004(4) 0.0013(17) -0.015(3)
C7 0.014(2) 0.014(2) 0.016(2) 0.0000(19) 0.0046(19) -0.0018(18)
O2 0.0129(17) 0.0223(19) 0.035(2) -0.0087(17) 0.0086(16) -0.0017(15)
C9 0.019(2) 0.015(2) 0.012(2) 0.0017(19) 0.0039(18) 0.002(2)
C10 0.026(3) 0.022(3) 0.033(3) 0.000(2) 0.009(2) 0.005(2)
C12 0.023(2) 0.024(3) 0.016(2) -0.005(2) 0.0051(19) 0.001(2)
C13 0.014(2) 0.026(3) 0.015(2) -0.0063(19) 0.0041(17) -0.0016(17)
C14 0.016(2) 0.020(3) 0.023(2) -0.002(2) 0.010(2) -0.0037(19)
C15 0.012(2) 0.017(3) 0.021(2) -0.0038(18) 0.0045(18) -0.0028(16)
C18 0.014(2) 0.016(2) 0.017(2) -0.002(2) 0.006(2) 0.0016(19)
O3 0.0216(18) 0.0175(17) 0.025(2) 0.0013(16) 0.0098(15) 0.0009(14)
C20 0.017(3) 0.024(3) 0.026(3) 0.012(2) 0.001(2) 0.002(2)
C21 0.018(2) 0.019(2) 0.018(2) 0.002(2) 0.009(2) 0.003(2)
C23 0.015(2) 0.018(2) 0.015(2) 0.0005(19) 0.0008(19) 0.0026(17)
C24 0.015(2) 0.018(2) 0.020(2) -0.001(2) 0.006(2) -0.0013(19)
C27 0.024(3) 0.022(2) 0.026(3) -0.003(2) 0.011(2) -0.006(2)
C29 0.015(2) 0.018(2) 0.014(2) -0.0005(19) 0.0057(19) 0.0038(19)
C30 0.013(2) 0.012(2) 0.017(2) 0.0017(19) 0.0068(19) 0.0013(18)
O41 0.0161(17) 0.0219(18) 0.0158(17) 0.0049(15) 0.0063(14) 0.0030(14)
C42 0.023(3) 0.023(3) 0.025(3) 0.002(2) 0.014(2) 0.005(2)
C43 0.018(2) 0.026(3) 0.018(2) 0.002(2) 0.001(2) 0.003(2)
C51 0.012(2) 0.027(3) 0.023(2) -0.006(2) -0.002(2) -0.0014(17)
C52 0.026(3) 0.038(3) 0.025(3) 0.003(3) -0.005(2) -0.001(3)

loop_
_atom_type_symbol
_atom_type_description
_atom_type_scat_dispersion_real
_atom_type_scat_dispersion_imag
_atom_type_scat_source
C C 0.0033 0.0016 'International Tables Vol C Tables 4.2.6.8 and 6.1.1.4'
H H 0.0000 0.0000 'International Tables Vol C Tables 4.2.6.8 and 6.1.1.4'
O O 0.0106 0.0060 'International Tables Vol C Tables 4.2.6.8 and 6.1.1.4'
Br Br -0.2901 2.4595 'International Tables Vol C Tables 4.2.6.8 and 6.1.1.4'

loop_
_geom_angle_atom_site_label_1
_geom_angle_atom_site_label_2
_geom_angle_atom_site_label_3
_geom_angle
C18 O1 H1A 109.5
C23 C2 C7 120.8(4)
C23 C2 H2A 119.6
C7 C2 H2A 119.6
C29 C3 C41 110.1(5)
C29 C3 C9 104.0(4)
C41 C3 C9 110.8(4)
C29 C3 C43 110.7(4)
C41 C3 C43 110.2(4)
C9 C3 C43 110.9(5)
O41 C41 C3 106.5(4)
O41 C41 H41A 110.4
C3 C41 H41A 110.4
O41 C41 H41B 110.4
C3 C41 H41B 110.4
H41A C41 H41B 108.6
C27 C6 C20 120.5(5)
C27 C6 H6A 119.7
C20 C6 H6A 119.7
C21 C7 C2 119.2(4)
C21 C7 C18 120.7(4)
C2 C7 C18 120.1(4)
O3 C9 C15 124.9(5)
O3 C9 C3 124.5(5)
C15 C9 C3 110.6(4)
C20 C10 C12 120.5(5)
C20 C10 H10A 119.7
C12 C10 H10A 119.7
C10 C12 C24 120.7(5)
C10 C12 H12A 119.7
C24 C12 H12A 119.7
C14 C13 C23 122.5(4)
C14 C13 Br1 118.2(4)
C23 C13 Br1 119.2(4)
C13 C14 C21 118.3(4)
C13 C14 H14A 120.9
C21 C14 H14A 120.9
C9 C15 C30 106.8(4)
C9 C15 C51 113.1(4)
C30 C15 C51 116.9(4)
C9 C15 H15A 106.5
C30 C15 H15A 106.5
C51 C15 H15A 106.5
O1 C18 C7 108.3(4)
O1 C18 C30 111.1(4)
C7 C18 C30 111.6(4)
O1 C18 H18A 108.6
C7 C18 H18A 108.6
C30 C18 H18A 108.6
C10 C20 C6 119.0(5)
C10 C20 H20A 120.5
C6 C20 H20A 120.5
C7 C21 C14 120.8(5)
C7 C21 H21A 119.6
C14 C21 H21A 119.6
C13 C23 C2 118.5(4)
C13 C23 H23A 120.8
C2 C23 H23A 120.8
C27 C24 C12 118.9(5)
C27 C24 C42 120.7(5)
C12 C24 C42 120.4(5)
C6 C27 C24 120.4(5)
C6 C27 H27A 119.8
C24 C27 H27A 119.8
O2 C29 C3 124.1(4)
O2 C29 C30 124.1(4)
C3 C29 C30 111.8(4)
C29 C30 C15 105.3(4)
C29 C30 C18 110.7(4)
C15 C30 C18 114.5(4)
C29 C30 H30A 108.7
C15 C30 H30A 108.7
C18 C30 H30A 108.7
C41 O41 C42 112.9(4)
O41 C42 C24 109.0(4)
O41 C42 H42A 109.9
C24 C42 H42A 109.9
O41 C42 H42B 109.9
C24 C42 H42B 109.9
H42A C42 H42B 108.3
C3 C43 H43A 109.5
C3 C43 H43B 109.5
H43A C43 H43B 109.5
C3 C43 H43C 109.5
H43A C43 H43C 109.5
H43B C43 H43C 109.5
C52 C51 C15 114.4(4)
C52 C51 H51A 108.7
C15 C51 H51A 108.7
C52 C51 H51B 108.7
C15 C51 H51B 108.7
H51A C51 H51B 107.6
C51 C52 H52A 109.5
C51 C52 H52B 109.5
H52A C52 H52B 109.5
C51 C52 H52C 109.5
H52A C52 H52C 109.5
H52B C52 H52C 109.5

loop_
_geom_bond_atom_site_label_1
_geom_bond_atom_site_label_2
_geom_bond_distance
Br1 C13 1.915(4)
O1 C18 1.426(6)
O1 H1A 0.8400
C2 C23 1.394(7)
C2 C7 1.396(7)
C2 H2A 0.9500
C3 C29 1.512(8)
C3 C41 1.523(5)
C3 C9 1.535(7)
C3 C43 1.544(7)
C41 O41 1.415(6)
C41 H41A 0.9900
C41 H41B 0.9900
C6 C27 1.372(9)
C6 C20 1.408(10)
C6 H6A 0.9500
C7 C21 1.390(6)
C7 C18 1.505(6)
O2 C29 1.213(6)
C9 O3 1.197(6)
C9 C15 1.519(7)
C10 C20 1.376(8)
C10 C12 1.381(8)
C10 H10A 0.9500
C12 C24 1.395(8)
C12 H12A 0.9500
C13 C14 1.375(7)
C13 C23 1.385(7)
C14 C21 1.408(7)
C14 H14A 0.9500
C15 C30 1.538(7)
C15 C51 1.546(6)
C15 H15A 1.0000
C18 C30 1.546(6)
C18 H18A 1.0000
C20 H20A 0.9500
C21 H21A 0.9500
C23 H23A 0.9500
C24 C27 1.391(7)
C24 C42 1.501(7)
C27 H27A 0.9500
C29 C30 1.533(6)
C30 H30A 1.0000
O41 C42 1.426(6)
C42 H42A 0.9900
C42 H42B 0.9900
C43 H43A 0.9800
C43 H43B 0.9800
C43 H43C 0.9800
C51 C52 1.522(8)
C51 H51A 0.9900
C51 H51B 0.9900
C52 H52A 0.9800
C52 H52B 0.9800
C52 H52C 0.9800
